data_7216274
loop_
_publ_author_name
'Caira, Mino R.'
'Nassimbeni, Luigi R.'
'Su, Hong'
'Weber, Edwin'

_publ_section_title
;
 Temperature-dependent phase transition in a phenylfluorenol inclusion
 compound
;
_journal_issue 62
_journal_name_full CrystEngComm
_journal_page_first 351
_journal_paper_doi 10.1039/b310202e
_journal_volume 5
_journal_year 2003
_chemical_formula_moiety 'C26 H29 N O'
_chemical_formula_sum 'C26 H29 N O'
_chemical_formula_weight 371.50
_chemical_melting_point ?
_chemical_name_common '9-phenylfluoren-9-ol 4-methylcyclohexylamine clathrate'
_chemical_name_systematic
;
9-phenylfluoren-9-ol 4-methylcyclohexylamine clathrate
;
_space_group_IT_number 2
_symmetry_cell_setting triclinic
_symmetry_space_group_name_Hall '-P 1'
_symmetry_space_group_name_H-M 'P -1'
_atom_sites_solution_hydrogens geom
_atom_sites_solution_primary direct
_atom_sites_solution_secondary difmap
_audit_creation_method SHELXL-97
_cell_angle_alpha 91.028(1)
_cell_angle_beta 99.107(1)
_cell_angle_gamma 93.377(2)
_cell_formula_units_Z 6
_cell_length_a 11.3947(2)
_cell_length_b 15.7982(4)
_cell_length_c 18.4861(5)
_cell_measurement_temperature 193(2)
_cell_volume 3278.88(13)
_computing_cell_refinement 'DENZO-SMN (Otwinowski & Minor, 1997)'
_computing_data_collection 'COLLECT (2000)'
_computing_data_reduction 'DENZO-SMN (Otwinowski & Minor, 1997)'
_computing_molecular_graphics PovRay
_computing_publication_material 'SHELXL-97 (Sheldrick, 1997)'
_computing_structure_refinement 'SHELXL-97 (Sheldrick, 1997)'
_computing_structure_solution 'SHELXS-86 (Sheldrick, 1985)'
_diffrn_ambient_temperature 193(2)
_diffrn_measured_fraction_theta_full 0.994
_diffrn_measured_fraction_theta_max 0.994
_diffrn_measurement_device_type 'Nonius Kappa CCD diffractometer'
_diffrn_measurement_method '1\% \f scans and \w scans'
_diffrn_radiation_monochromator graphite
_diffrn_radiation_source 'fine-focus sealed tube'
_diffrn_radiation_type MoK\a
_diffrn_radiation_wavelength 0.71070
_diffrn_reflns_av_R_equivalents 0.0000
_diffrn_reflns_av_sigmaI/netI 0.0885
_diffrn_reflns_limit_h_max 14
_diffrn_reflns_limit_h_min 0
_diffrn_reflns_limit_k_max 20
_diffrn_reflns_limit_k_min -20
_diffrn_reflns_limit_l_max 23
_diffrn_reflns_limit_l_min -24
_diffrn_reflns_number 15021
_diffrn_reflns_theta_full 27.54
_diffrn_reflns_theta_max 27.54
_diffrn_reflns_theta_min 1.12
_exptl_absorpt_coefficient_mu 0.068
_exptl_absorpt_correction_T_max 0.9866
_exptl_absorpt_correction_T_min 0.9800
_exptl_absorpt_correction_type N/A
_exptl_absorpt_process_details N/A
_exptl_crystal_colour Colourless
_exptl_crystal_density_diffrn 1.129
_exptl_crystal_density_meas ?
_exptl_crystal_density_method 'not measured'
_exptl_crystal_description Parallelepiped
_exptl_crystal_F_000 1200
_exptl_crystal_size_max 0.30
_exptl_crystal_size_mid 0.20
_exptl_crystal_size_min 0.20
_refine_diff_density_max 0.190
_refine_diff_density_min -0.265
_refine_diff_density_rms 0.044
_refine_ls_extinction_coef 0.0118(19)
_refine_ls_extinction_expression Fc^*^=kFc[1+0.001xFc^2^\l^3^/sin(2\q)]^-1/4^
_refine_ls_extinction_method SHELXL
_refine_ls_goodness_of_fit_ref 1.016
_refine_ls_hydrogen_treatment mixed
_refine_ls_matrix_type full
_refine_ls_number_parameters 797
_refine_ls_number_reflns 15021
_refine_ls_number_restraints 0
_refine_ls_restrained_S_all 1.016
_refine_ls_R_factor_all 0.1570
_refine_ls_R_factor_gt 0.0671
_refine_ls_shift/su_max 0.001
_refine_ls_shift/su_mean 0.000
_refine_ls_structure_factor_coef Fsqd
_refine_ls_weighting_details 'calc w=1/[\s^2^(Fo^2^)+(0.1345P)^2^+0.0869P] where P=(Fo^2^+2Fc^2^)/3'
_refine_ls_weighting_scheme calc
_refine_ls_wR_factor_gt 0.2034
_refine_ls_wR_factor_ref 0.2601
_reflns_number_gt 7100
_reflns_number_total 15021
_reflns_threshold_expression >2sigma(I)
_cod_data_source_file b310202e.txt
_cod_data_source_block HTMC1
_cod_depositor_comments
;
The following automatic conversions were performed:

'_chemical_melting_point' value 'N/A' was changed to '?' - the value
is undefined or not given.

'_symmetry_cell_setting' value
'Triclinic' changed to 'triclinic' according to
/usr/data/users/saulius/automatic-downloads/retrospective/RSC/lib/dictionaries/cif_core.dic
dictionary named 'cif_core.dic' version 2.4.2 from 2011-04-26.

Automatic conversion script
Id: cif_fix_values 2281 2013-09-26 08:29:07Z andrius 

The following automatic conversions were performed:

'_exptl_crystal_density_meas' value 'N/A' was changed to '?' - the
value is perceived as not measured.

Automatic conversion script
Id: cif_fix_values 3008 2015-01-20 13:52:24Z robertas 
;
_cod_original_cell_volume 3278.9(1)
_cod_original_sg_symbol_H-M P-1
_cod_database_code 7216274

loop_
_symmetry_equiv_pos_as_xyz
'x, y, z'
'-x, -y, -z'

loop_
_atom_site_label
_atom_site_type_symbol
_atom_site_fract_x
_atom_site_fract_y
_atom_site_fract_z
_atom_site_U_iso_or_equiv
_atom_site_adp_type
_atom_site_occupancy
_atom_site_symmetry_multiplicity
_atom_site_calc_flag
_atom_site_refinement_flags
O1Y O 0.83654(11) 0.98450(9) 0.42684(8) 0.0460(4) Uani 1 1 d .
O1X O 0.50980(12) 1.32312(10) 0.08309(8) 0.0484(4) Uani 1 1 d .
O1Z O 0.82189(11) 1.33133(9) 0.23999(8) 0.0427(4) Uani 1 1 d .
C8X C 0.31946(18) 1.14906(16) 0.06895(12) 0.0509(6) Uani 1 1 d .
C1Z C 0.92930(16) 1.36698(13) 0.28154(11) 0.0367(5) Uani 1 1 d .
C1X C 0.40087(16) 1.28688(14) 0.04381(11) 0.0441(5) Uani 1 1 d .
C1Y C 0.72973(15) 0.94556(12) 0.38649(11) 0.0362(5) Uani 1 1 d .
C2Y C 0.75185(16) 0.87796(14) 0.33137(11) 0.0414(5) Uani 1 1 d .
C2Z C 1.00194(16) 1.42287(13) 0.23532(11) 0.0382(5) Uani 1 1 d .
C7Z C 1.01525(17) 1.50665(14) 0.26257(12) 0.0440(5) Uani 1 1 d .
C11X C 0.22049(19) 1.20189(19) 0.18834(13) 0.0598(7) Uani 1 1 d .
H11X H 0.1860 1.2194 0.2293 0.072 Uiso 1 1 calc R
C13X C 0.33173(16) 1.23396(15) 0.09244(11) 0.0425(5) Uani 1 1 d .
C14Y C 0.65783(16) 1.01502(13) 0.34875(11) 0.0381(5) Uani 1 1 d .
C13Y C 0.65768(15) 0.89309(13) 0.43504(11) 0.0361(5) Uani 1 1 d .
C14X C 0.32792(17) 1.35861(16) 0.01013(11) 0.0482(6) Uani 1 1 d .
C12X C 0.28285(17) 1.26074(16) 0.15204(11) 0.0471(6) Uani 1 1 d .
H12X H 0.2919 1.3186 0.1679 0.056 Uiso 1 1 calc R
C14Z C 1.00144(16) 1.29466(13) 0.31431(11) 0.0371(5) Uani 1 1 d .
C12Y C 0.60682(17) 0.92115(15) 0.49391(11) 0.0443(5) Uani 1 1 d .
H12Y H 0.6171 0.9790 0.5099 0.053 Uiso 1 1 calc R
C2X C 0.42045(18) 1.21998(18) -0.01306(12) 0.0545(7) Uani 1 1 d .
C3Z C 1.05211(17) 1.39938(15) 0.17554(12) 0.0467(6) Uani 1 1 d .
H3Z H 1.0424 1.3424 0.1573 0.056 Uiso 1 1 calc R
C19X C 0.36841(19) 1.44164(18) 0.01963(14) 0.0651(8) Uani 1 1 d .
H19X H 0.4448 1.4558 0.0474 0.078 Uiso 1 1 calc R
C15Y C 0.70352(18) 1.09787(14) 0.34920(12) 0.0474(6) Uani 1 1 d .
H15Y H 0.7814 1.1130 0.3744 0.057 Uiso 1 1 calc R
C8Y C 0.64369(16) 0.80861(13) 0.41179(11) 0.0384(5) Uani 1 1 d .
C8Z C 0.95529(18) 1.51156(14) 0.32751(12) 0.0460(6) Uani 1 1 d .
C10X C 0.2083(2) 1.1189(2) 0.16557(14) 0.0640(7) Uani 1 1 d .
H10X H 0.1649 1.0794 0.1910 0.077 Uiso 1 1 calc R
C7X C 0.37553(19) 1.14062(18) 0.00320(13) 0.0591(7) Uani 1 1 d .
C4Z C 1.11709(19) 1.46018(18) 0.14216(14) 0.0591(7) Uani 1 1 d .
H4Z H 1.1523 1.4444 0.1010 0.071 Uiso 1 1 calc R
C15Z C 1.11136(19) 1.31280(17) 0.35813(13) 0.0601(7) Uani 1 1 d .
H15Z H 1.1401 1.3702 0.3681 0.072 Uiso 1 1 calc R
C10Y C 0.52626(18) 0.77982(18) 0.50597(13) 0.0564(7) Uani 1 1 d .
H10Y H 0.4806 0.7412 0.5308 0.068 Uiso 1 1 calc R
C9Y C 0.57695(18) 0.75063(15) 0.44713(13) 0.0533(6) Uani 1 1 d .
H9Y H 0.5663 0.6927 0.4315 0.064 Uiso 1 1 calc R
C15X C 0.2173(2) 1.3401(2) -0.03138(14) 0.0714(8) Uani 1 1 d .
H15X H 0.1877 1.2828 -0.0401 0.086 Uiso 1 1 calc R
C6Z C 1.0799(2) 1.56723(16) 0.22850(14) 0.0600(7) Uani 1 1 d .
H6Z H 1.0890 1.6245 0.2462 0.072 Uiso 1 1 calc R
C11Y C 0.54131(18) 0.86360(18) 0.52864(13) 0.0545(7) Uani 1 1 d .
H11Y H 0.5059 0.8820 0.5689 0.065 Uiso 1 1 calc R
C19Z C 0.96201(17) 1.21137(14) 0.30125(12) 0.0439(5) Uani 1 1 d .
H19Z H 0.8870 1.1975 0.2717 0.053 Uiso 1 1 calc R
C17Y C 0.5228(2) 1.13960(17) 0.27655(13) 0.0587(7) Uani 1 1 d .
H17Y H 0.4770 1.1821 0.2522 0.070 Uiso 1 1 calc R
C13Z C 0.90708(16) 1.43114(14) 0.33972(11) 0.0433(5) Uani 1 1 d .
C4Y C 0.8208(2) 0.8155(2) 0.22888(14) 0.0754(9) Uani 1 1 d .
H4Y H 0.8603 0.8209 0.1875 0.090 Uiso 1 1 calc R
C9X C 0.2580(2) 1.09038(17) 0.10597(15) 0.0640(7) Uani 1 1 d .
H9X H 0.2498 1.0321 0.0912 0.077 Uiso 1 1 calc R
C3X C 0.4755(2) 1.2314(2) -0.07452(14) 0.0752(9) Uani 1 1 d .
H3X H 0.5057 1.2858 -0.0865 0.090 Uiso 1 1 calc R
C7Y C 0.70394(17) 0.79827(14) 0.34746(12) 0.0430(5) Uani 1 1 d .
C6Y C 0.7168(2) 0.72716(16) 0.30488(14) 0.0613(7) Uani 1 1 d .
H6Y H 0.6857 0.6729 0.3166 0.074 Uiso 1 1 calc R
C4X C 0.4846(3) 1.1590(3) -0.11822(16) 0.0971(12) Uani 1 1 d .
H4X H 0.5220 1.1642 -0.1605 0.116 Uiso 1 1 calc R
C19Y C 0.54348(19) 0.99476(15) 0.31102(13) 0.0543(6) Uani 1 1 d .
H19Y H 0.5110 0.9378 0.3094 0.065 Uiso 1 1 calc R
C18X C 0.2994(2) 1.5063(2) -0.01073(18) 0.0893(11) Uani 1 1 d .
H18X H 0.3298 1.5637 -0.0039 0.107 Uiso 1 1 calc R
C16Y C 0.6359(2) 1.15953(16) 0.31283(13) 0.0566(7) Uani 1 1 d .
H16Y H 0.6686 1.2163 0.3132 0.068 Uiso 1 1 calc R
C17Z C 1.1390(2) 1.16489(18) 0.37363(14) 0.0625(7) Uani 1 1 d .
H17Z H 1.1857 1.1204 0.3935 0.075 Uiso 1 1 calc R
C16Z C 1.1792(2) 1.24808(19) 0.38741(14) 0.0649(7) Uani 1 1 d .
H16Z H 1.2541 1.2614 0.4172 0.078 Uiso 1 1 calc R
C17X C 0.1893(2) 1.4878(2) -0.04993(17) 0.0890(11) Uani 1 1 d .
H17X H 0.1416 1.5319 -0.0695 0.107 Uiso 1 1 calc R
C18Y C 0.47682(19) 1.05686(17) 0.27596(14) 0.0610(7) Uani 1 1 d .
H18Y H 0.3984 1.0423 0.2512 0.073 Uiso 1 1 calc R
C12Z C 0.84861(19) 1.41691(17) 0.39836(13) 0.0580(7) Uani 1 1 d .
H12Z H 0.8168 1.3618 0.4072 0.070 Uiso 1 1 calc R
C16X C 0.1488(2) 1.4054(3) -0.06057(16) 0.0872(10) Uani 1 1 d .
H16X H 0.0723 1.3919 -0.0884 0.105 Uiso 1 1 calc R
C18Z C 1.03115(19) 1.14692(16) 0.33104(14) 0.0579(7) Uani 1 1 d .
H18Z H 1.0026 1.0894 0.3215 0.070 Uiso 1 1 calc R
C3Y C 0.81004(19) 0.88722(17) 0.27139(13) 0.0573(7) Uani 1 1 d .
H3Y H 0.8418 0.9412 0.2596 0.069 Uiso 1 1 calc R
C5X C 0.4399(3) 1.0810(3) -0.1004(2) 0.1077(13) Uani 1 1 d .
H5X H 0.4466 1.0332 -0.1310 0.129 Uiso 1 1 calc R
C5Z C 1.1310(2) 1.54306(19) 0.16817(15) 0.0632(7) Uani 1 1 d .
H5Z H 1.1756 1.5840 0.1449 0.076 Uiso 1 1 calc R
C6X C 0.3865(2) 1.0701(2) -0.04060(16) 0.0828(9) Uani 1 1 d .
H6X H 0.3572 1.0154 -0.0288 0.099 Uiso 1 1 calc R
C9Z C 0.9421(2) 1.57925(17) 0.37354(15) 0.0665(7) Uani 1 1 d .
H9Z H 0.9734 1.6345 0.3647 0.080 Uiso 1 1 calc R
C11Z C 0.8373(2) 1.4862(2) 0.44487(15) 0.0756(9) Uani 1 1 d .
H11Z H 0.7973 1.4782 0.4858 0.091 Uiso 1 1 calc R
C10Z C 0.8840(3) 1.5660(2) 0.43128(17) 0.0821(9) Uani 1 1 d .
H10Z H 0.8753 1.6124 0.4630 0.098 Uiso 1 1 calc R
C5Y C 0.7752(2) 0.7364(2) 0.24540(16) 0.0769(9) Uani 1 1 d .
H5Y H 0.7842 0.6883 0.2156 0.092 Uiso 1 1 calc R
N1GB N 1.00284(16) 0.87208(13) 0.48023(11) 0.0475(5) Uani 1 1 d .
C1GA C 0.73580(17) 1.17878(14) 0.07221(12) 0.0460(6) Uani 1 1 d .
H1GA H 0.6784 1.1439 0.0353 0.055 Uiso 1 1 calc R
N1GA N 0.67126(17) 1.20526(14) 0.13074(11) 0.0471(5) Uani 1 1 d .
C2GA C 0.84124(18) 1.12492(15) 0.09862(13) 0.0532(6) Uani 1 1 d .
H2G1 H 0.8981 1.1574 0.1366 0.064 Uiso 1 1 calc R
H2G2 H 0.8120 1.0730 0.1211 0.064 Uiso 1 1 calc R
C6GA C 0.7783(2) 1.25529(16) 0.03448(14) 0.0596(7) Uani 1 1 d .
H6G1 H 0.8334 1.2918 0.0704 0.072 Uiso 1 1 calc R
H6G2 H 0.7094 1.2883 0.0156 0.072 Uiso 1 1 calc R
C4GA C 0.9453(2) 1.1751(2) -0.00515(15) 0.0722(8) Uani 1 1 d .
H4GA H 1.0078 1.2096 0.0289 0.087 Uiso 1 1 calc R
C3GA C 0.9050(2) 1.10004(18) 0.03595(15) 0.0698(8) Uani 1 1 d .
H3G1 H 0.9752 1.0687 0.0557 0.084 Uiso 1 1 calc R
H3G2 H 0.8509 1.0613 0.0013 0.084 Uiso 1 1 calc R
C1GB C 1.06394(17) 0.84159(13) 0.42119(11) 0.0416(5) Uani 1 1 d .
H1GB H 1.0038 0.8079 0.3850 0.050 Uiso 1 1 calc R
C5GA C 0.8416(2) 1.2310(2) -0.02860(15) 0.0797(9) Uani 1 1 d .
H5G1 H 0.8720 1.2833 -0.0500 0.096 Uiso 1 1 calc R
H5G2 H 0.7835 1.2004 -0.0672 0.096 Uiso 1 1 calc R
C7GA C 0.9999(3) 1.1472(3) -0.07060(17) 0.1081(13) Uani 1 1 d .
H7G1 H 1.0259 1.1973 -0.0958 0.162 Uiso 1 1 calc R
H7G2 H 0.9405 1.1124 -0.1044 0.162 Uiso 1 1 calc R
H7G3 H 1.0685 1.1139 -0.0539 0.162 Uiso 1 1 calc R
C6GB C 1.10955(19) 0.91718(14) 0.38228(13) 0.0533(6) Uani 1 1 d .
H6G3 H 1.1674 0.9527 0.4175 0.064 Uiso 1 1 calc R
H6G4 H 1.0423 0.9520 0.3639 0.064 Uiso 1 1 calc R
C2GB C 1.16570(18) 0.78534(14) 0.44636(12) 0.0470(6) Uani 1 1 d .
H2G3 H 1.2252 0.8168 0.4836 0.056 Uiso 1 1 calc R
H2G4 H 1.1345 0.7346 0.4696 0.056 Uiso 1 1 calc R
C4GB C 1.26966(19) 0.83167(16) 0.34082(14) 0.0559(6) Uani 1 1 d .
H4GB H 1.3342 0.8649 0.3744 0.067 Uiso 1 1 calc R
C5GB C 1.1695(2) 0.88973(17) 0.31815(14) 0.0623(7) Uani 1 1 d .
H5G3 H 1.1091 0.8600 0.2804 0.075 Uiso 1 1 calc R
H5G4 H 1.2018 0.9408 0.2959 0.075 Uiso 1 1 calc R
C3GB C 1.22574(19) 0.75755(15) 0.38311(13) 0.0543(6) Uani 1 1 d .
H3G3 H 1.1687 0.7201 0.3491 0.065 Uiso 1 1 calc R
H3G4 H 1.2942 0.7242 0.4023 0.065 Uiso 1 1 calc R
C7GB C 1.3220(2) 0.8013(2) 0.27489(16) 0.0807(9) Uani 1 1 d .
H7G4 H 1.3947 0.7723 0.2917 0.121 Uiso 1 1 calc R
H7G5 H 1.3412 0.8501 0.2459 0.121 Uiso 1 1 calc R
H7G6 H 1.2639 0.7620 0.2445 0.121 Uiso 1 1 calc R
N1GC N 0.66209(17) 1.44892(13) 0.19298(11) 0.0486(5) Uani 1 1 d .
C1GC C 0.59843(17) 1.47557(13) 0.25259(12) 0.0433(5) Uani 1 1 d .
H1GC H 0.6576 1.5073 0.2907 0.052 Uiso 1 1 calc R
C2GC C 0.49750(18) 1.53309(14) 0.22867(13) 0.0509(6) Uani 1 1 d .
H2G5 H 0.5300 1.5853 0.2082 0.061 Uiso 1 1 calc R
H2G6 H 0.4391 1.5037 0.1895 0.061 Uiso 1 1 calc R
C6GC C 0.55004(18) 1.39798(13) 0.28768(13) 0.0506(6) Uani 1 1 d .
H6G5 H 0.6163 1.3619 0.3053 0.061 Uiso 1 1 calc R
H6G6 H 0.4929 1.3646 0.2505 0.061 Uiso 1 1 calc R
C3GC C 0.4346(2) 1.55711(15) 0.29208(14) 0.0594(7) Uani 1 1 d .
H3G5 H 0.4907 1.5927 0.3282 0.071 Uiso 1 1 calc R
H3G6 H 0.3670 1.5915 0.2734 0.071 Uiso 1 1 calc R
C4GC C 0.38842(19) 1.48087(16) 0.33018(13) 0.0559(6) Uani 1 1 d .
H4GC H 0.3248 1.4495 0.2945 0.067 Uiso 1 1 calc R
C5GC C 0.4881(2) 1.42151(16) 0.35141(14) 0.0620(7) Uani 1 1 d .
H5G5 H 0.5476 1.4492 0.3909 0.074 Uiso 1 1 calc R
H5G6 H 0.4547 1.3691 0.3710 0.074 Uiso 1 1 calc R
C7GC C 0.3329(2) 1.5080(2) 0.39641(16) 0.0841(9) Uani 1 1 d .
H7G7 H 0.3089 1.4576 0.4219 0.126 Uiso 1 1 calc R
H7G8 H 0.2628 1.5399 0.3798 0.126 Uiso 1 1 calc R
H7G9 H 0.3913 1.5439 0.4299 0.126 Uiso 1 1 calc R
HGA1 H 0.635(2) 1.1610(16) 0.1500(13) 0.063(8) Uiso 1 1 d .
HGA2 H 0.729(2) 1.2338(16) 0.1681(14) 0.069(8) Uiso 1 1 d .
HGC2 H 0.695(2) 1.4971(18) 0.1727(14) 0.076(9) Uiso 1 1 d .
HGB1 H 0.970(2) 0.8226(17) 0.5054(14) 0.082(8) Uiso 1 1 d .
HGC1 H 0.606(2) 1.4219(17) 0.1576(15) 0.073(8) Uiso 1 1 d .
H1Y H 0.889(2) 0.9455(19) 0.4462(15) 0.093(10) Uiso 1 1 d .
H1X H 0.561(3) 1.276(2) 0.1035(17) 0.118(11) Uiso 1 1 d .
HGB2 H 1.066(3) 0.906(2) 0.5136(16) 0.101(10) Uiso 1 1 d .
H1Z H 0.774(2) 1.3818(17) 0.2230(13) 0.073(8) Uiso 1 1 d .

loop_
_atom_site_aniso_label
_atom_site_aniso_U_11
_atom_site_aniso_U_22
_atom_site_aniso_U_33
_atom_site_aniso_U_23
_atom_site_aniso_U_13
_atom_site_aniso_U_12
O1Y 0.0313(8) 0.0453(9) 0.0584(10) 0.0088(7) -0.0030(7) 0.0022(6)
O1X 0.0348(8) 0.0623(11) 0.0461(9) -0.0012(8) -0.0010(7) 0.0090(7)
O1Z 0.0330(7) 0.0392(9) 0.0519(9) -0.0047(7) -0.0060(6) 0.0039(6)
C8X 0.0384(12) 0.0665(17) 0.0440(14) -0.0048(12) -0.0061(10) 0.0064(11)
C1Z 0.0291(10) 0.0410(12) 0.0376(12) -0.0049(9) -0.0005(8) -0.0006(8)
C1X 0.0302(11) 0.0672(16) 0.0346(12) -0.0002(11) 0.0029(9) 0.0076(10)
C1Y 0.0266(10) 0.0407(12) 0.0411(12) 0.0084(9) 0.0037(8) 0.0021(8)
C2Y 0.0335(11) 0.0521(14) 0.0382(12) 0.0068(10) 0.0033(9) 0.0047(9)
C2Z 0.0298(10) 0.0452(13) 0.0379(12) 0.0021(10) -0.0023(9) 0.0078(8)
C7Z 0.0381(11) 0.0427(13) 0.0472(13) 0.0015(10) -0.0055(10) 0.0024(9)
C11X 0.0496(14) 0.085(2) 0.0480(15) 0.0164(14) 0.0110(11) 0.0174(13)
C13X 0.0311(11) 0.0622(15) 0.0328(12) 0.0028(10) -0.0015(9) 0.0096(9)
C14Y 0.0304(10) 0.0466(13) 0.0390(12) 0.0130(10) 0.0083(9) 0.0052(9)
C13Y 0.0289(10) 0.0464(13) 0.0326(11) 0.0106(9) 0.0005(8) 0.0065(8)
C14X 0.0328(11) 0.0799(18) 0.0348(12) 0.0178(12) 0.0099(9) 0.0116(11)
C12X 0.0392(12) 0.0689(16) 0.0351(12) 0.0073(11) 0.0064(9) 0.0168(11)
C14Z 0.0342(11) 0.0445(13) 0.0335(11) 0.0039(9) 0.0064(8) 0.0052(9)
C12Y 0.0378(11) 0.0579(14) 0.0385(13) 0.0086(11) 0.0063(9) 0.0125(10)
C2X 0.0334(12) 0.095(2) 0.0333(13) -0.0116(13) -0.0018(9) 0.0134(12)
C3Z 0.0416(12) 0.0573(15) 0.0414(13) 0.0043(11) 0.0033(10) 0.0139(10)
C19X 0.0376(13) 0.086(2) 0.0741(18) 0.0449(15) 0.0115(12) 0.0043(12)
C15Y 0.0365(11) 0.0499(14) 0.0577(15) 0.0202(11) 0.0114(10) 0.0018(10)
C8Y 0.0338(11) 0.0415(13) 0.0380(12) 0.0077(10) -0.0002(9) 0.0008(9)
C8Z 0.0410(12) 0.0425(14) 0.0515(14) -0.0076(11) -0.0012(10) 0.0041(10)
C10X 0.0438(14) 0.089(2) 0.0599(17) 0.0260(15) 0.0072(12) 0.0067(13)
C7X 0.0450(13) 0.0775(19) 0.0515(15) -0.0188(14) -0.0020(11) 0.0074(12)
C4Z 0.0462(13) 0.083(2) 0.0503(15) 0.0196(14) 0.0060(11) 0.0195(13)
C15Z 0.0453(13) 0.0662(17) 0.0625(16) 0.0000(13) -0.0111(12) 0.0055(11)
C10Y 0.0418(13) 0.079(2) 0.0503(15) 0.0297(14) 0.0107(11) 0.0010(12)
C9Y 0.0465(13) 0.0523(15) 0.0576(16) 0.0146(12) -0.0008(11) -0.0057(11)
C15X 0.0514(15) 0.100(2) 0.0586(17) 0.0027(15) -0.0107(13) 0.0186(14)
C6Z 0.0535(14) 0.0497(15) 0.0698(18) 0.0111(13) -0.0110(13) -0.0024(11)
C11Y 0.0436(13) 0.083(2) 0.0412(14) 0.0213(13) 0.0126(10) 0.0172(12)
C19Z 0.0353(11) 0.0498(14) 0.0466(13) 0.0173(11) 0.0056(9) 0.0017(9)
C17Y 0.0513(14) 0.0734(19) 0.0569(16) 0.0346(13) 0.0153(12) 0.0230(12)
C13Z 0.0335(11) 0.0539(14) 0.0410(13) -0.0069(10) 0.0004(9) 0.0068(9)
C4Y 0.0687(17) 0.116(3) 0.0465(16) -0.0066(17) 0.0221(13) 0.0148(17)
C9X 0.0505(14) 0.0609(17) 0.0733(19) 0.0058(14) -0.0110(13) -0.0024(12)
C3X 0.0569(15) 0.128(3) 0.0430(15) -0.0108(16) 0.0105(12) 0.0176(15)
C7Y 0.0388(11) 0.0462(13) 0.0418(13) -0.0008(10) -0.0002(9) 0.0041(9)
C6Y 0.0619(15) 0.0560(16) 0.0652(17) -0.0126(13) 0.0099(13) 0.0012(12)
C4X 0.068(2) 0.183(4) 0.0429(17) -0.034(2) 0.0148(14) 0.027(2)
C19Y 0.0486(13) 0.0531(15) 0.0573(15) 0.0150(12) -0.0045(11) 0.0028(11)
C18X 0.0526(16) 0.100(2) 0.119(3) 0.078(2) 0.0175(16) 0.0104(15)
C16Y 0.0528(14) 0.0540(15) 0.0670(17) 0.0316(13) 0.0167(12) 0.0088(11)
C17Z 0.0570(15) 0.077(2) 0.0569(16) 0.0381(14) 0.0112(12) 0.0201(13)
C16Z 0.0453(13) 0.091(2) 0.0548(16) 0.0172(15) -0.0094(11) 0.0124(13)
C17X 0.0563(18) 0.132(3) 0.088(2) 0.080(2) 0.0220(16) 0.0308(18)
C18Y 0.0393(12) 0.080(2) 0.0613(16) 0.0247(14) -0.0035(11) 0.0096(12)
C12Z 0.0476(13) 0.0783(18) 0.0493(15) -0.0041(13) 0.0103(11) 0.0077(12)
C16X 0.0476(16) 0.149(3) 0.0643(19) 0.035(2) -0.0042(13) 0.0277(19)
C18Z 0.0510(14) 0.0541(15) 0.0693(17) 0.0291(13) 0.0087(12) 0.0023(11)
C3Y 0.0468(13) 0.0801(19) 0.0494(15) 0.0103(13) 0.0177(11) 0.0093(12)
C5X 0.089(2) 0.143(4) 0.087(3) -0.060(3) 0.005(2) 0.022(2)
C5Z 0.0482(14) 0.080(2) 0.0612(17) 0.0299(15) 0.0034(12) 0.0068(13)
C6X 0.0762(19) 0.103(2) 0.066(2) -0.0382(17) 0.0045(15) 0.0154(16)
C9Z 0.0669(16) 0.0591(17) 0.0702(19) -0.0241(14) 0.0027(14) 0.0057(13)
C11Z 0.0648(17) 0.115(3) 0.0502(16) -0.0214(17) 0.0168(13) 0.0205(17)
C10Z 0.083(2) 0.085(2) 0.077(2) -0.0365(18) 0.0081(17) 0.0146(17)
C5Y 0.0821(19) 0.083(2) 0.068(2) -0.0255(17) 0.0179(15) 0.0160(16)
N1GB 0.0421(11) 0.0548(13) 0.0470(12) 0.0123(10) 0.0086(9) 0.0068(9)
C1GA 0.0377(11) 0.0561(15) 0.0422(13) -0.0108(11) 0.0008(9) 0.0041(10)
N1GA 0.0413(11) 0.0569(13) 0.0430(12) -0.0043(10) 0.0057(9) 0.0051(9)
C2GA 0.0465(13) 0.0582(15) 0.0545(15) -0.0096(12) 0.0051(11) 0.0115(11)
C6GA 0.0527(14) 0.0671(17) 0.0608(16) 0.0070(13) 0.0128(12) 0.0061(12)
C4GA 0.0469(14) 0.110(2) 0.0606(17) -0.0213(16) 0.0154(12) -0.0020(14)
C3GA 0.0502(14) 0.086(2) 0.0720(19) -0.0293(16) 0.0071(13) 0.0112(13)
C1GB 0.0376(11) 0.0450(13) 0.0418(12) 0.0139(10) 0.0042(9) 0.0005(9)
C5GA 0.0653(17) 0.115(3) 0.0614(18) 0.0094(17) 0.0192(14) 0.0009(16)
C7GA 0.0712(19) 0.177(4) 0.080(2) -0.040(2) 0.0328(16) 0.000(2)
C6GB 0.0494(13) 0.0471(14) 0.0669(16) 0.0243(12) 0.0166(11) 0.0065(10)
C2GB 0.0506(13) 0.0433(13) 0.0462(13) 0.0110(10) 0.0026(10) 0.0061(10)
C4GB 0.0415(12) 0.0640(16) 0.0627(16) -0.0028(13) 0.0135(11) -0.0061(11)
C5GB 0.0581(15) 0.0668(17) 0.0641(17) 0.0232(13) 0.0172(12) -0.0062(12)
C3GB 0.0487(13) 0.0521(15) 0.0615(16) -0.0041(12) 0.0073(11) 0.0035(10)
C7GB 0.0680(17) 0.100(2) 0.078(2) -0.0141(17) 0.0322(15) -0.0147(16)
N1GC 0.0413(11) 0.0448(12) 0.0592(13) 0.0006(10) 0.0052(10) 0.0054(9)
C1GC 0.0400(11) 0.0323(12) 0.0548(14) -0.0036(10) -0.0007(10) 0.0039(9)
C2GC 0.0485(13) 0.0379(13) 0.0640(15) 0.0001(11) -0.0009(11) 0.0097(10)
C6GC 0.0461(12) 0.0358(13) 0.0707(17) 0.0019(11) 0.0101(11) 0.0067(10)
C3GC 0.0503(13) 0.0469(15) 0.0786(18) -0.0164(13) 0.0014(12) 0.0116(11)
C4GC 0.0447(13) 0.0596(16) 0.0619(16) -0.0165(13) 0.0061(11) 0.0021(11)
C5GC 0.0594(15) 0.0619(17) 0.0662(17) 0.0059(13) 0.0142(12) 0.0030(12)
C7GC 0.0699(17) 0.101(2) 0.082(2) -0.0356(18) 0.0206(15) -0.0005(16)

loop_
_atom_type_symbol
_atom_type_description
_atom_type_scat_dispersion_real
_atom_type_scat_dispersion_imag
_atom_type_scat_source
C C 0.0033 0.0016 'International Tables Vol C Tables 4.2.6.8 and 6.1.1.4'
H H 0.0000 0.0000 'International Tables Vol C Tables 4.2.6.8 and 6.1.1.4'
N N 0.0061 0.0033 'International Tables Vol C Tables 4.2.6.8 and 6.1.1.4'
O O 0.0106 0.0060 'International Tables Vol C Tables 4.2.6.8 and 6.1.1.4'

loop_
_geom_angle_atom_site_label_1
_geom_angle_atom_site_label_2
_geom_angle_atom_site_label_3
_geom_angle
C1Y O1Y H1Y 112.5(18)
C1X O1X H1X 109.3(18)
C1Z O1Z H1Z 105.1(14)
C9X C8X C13X 119.7(2)
C9X C8X C7X 131.6(2)
C13X C8X C7X 108.6(2)
O1Z C1Z C13Z 112.29(15)
O1Z C1Z C14Z 108.19(16)
C13Z C1Z C14Z 112.38(16)
O1Z C1Z C2Z 112.23(15)
C13Z C1Z C2Z 100.99(16)
C14Z C1Z C2Z 110.70(15)
O1X C1X C13X 111.84(16)
O1X C1X C2X 112.13(16)
C13X C1X C2X 100.86(19)
O1X C1X C14X 108.30(18)
C13X C1X C14X 110.91(16)
C2X C1X C14X 112.73(18)
O1Y C1Y C14Y 107.96(16)
O1Y C1Y C2Y 113.14(15)
C14Y C1Y C2Y 111.08(16)
O1Y C1Y C13Y 112.26(15)
C14Y C1Y C13Y 111.46(15)
C2Y C1Y C13Y 100.93(16)
C3Y C2Y C7Y 120.2(2)
C3Y C2Y C1Y 128.5(2)
C7Y C2Y C1Y 111.23(17)
C3Z C2Z C7Z 121.0(2)
C3Z C2Z C1Z 128.34(19)
C7Z C2Z C1Z 110.66(18)
C6Z C7Z C2Z 119.4(2)
C6Z C7Z C8Z 132.1(2)
C2Z C7Z C8Z 108.44(18)
C10X C11X C12X 120.2(2)
C10X C11X H11X 119.9
C12X C11X H11X 119.9
C12X C13X C8X 121.0(2)
C12X C13X C1X 128.1(2)
C8X C13X C1X 110.84(19)
C15Y C14Y C19Y 118.50(19)
C15Y C14Y C1Y 121.88(17)
C19Y C14Y C1Y 119.60(18)
C8Y C13Y C12Y 120.95(18)
C8Y C13Y C1Y 110.99(17)
C12Y C13Y C1Y 128.04(19)
C19X C14X C15X 118.0(2)
C19X C14X C1X 122.08(19)
C15X C14X C1X 119.9(2)
C13X C12X C11X 118.9(2)
C13X C12X H12X 120.5
C11X C12X H12X 120.5
C19Z C14Z C15Z 118.35(19)
C19Z C14Z C1Z 121.93(17)
C15Z C14Z C1Z 119.71(19)
C11Y C12Y C13Y 118.7(2)
C11Y C12Y H12Y 120.6
C13Y C12Y H12Y 120.6
C7X C2X C3X 120.8(2)
C7X C2X C1X 111.3(2)
C3X C2X C1X 127.9(3)
C2Z C3Z C4Z 119.2(2)
C2Z C3Z H3Z 120.4
C4Z C3Z H3Z 120.4
C14X C19X C18X 121.1(2)
C14X C19X H19X 119.4
C18X C19X H19X 119.4
C14Y C15Y C16Y 120.3(2)
C14Y C15Y H15Y 119.9
C16Y C15Y H15Y 119.9
C13Y C8Y C9Y 120.1(2)
C13Y C8Y C7Y 108.79(17)
C9Y C8Y C7Y 131.1(2)
C9Z C8Z C13Z 120.1(2)
C9Z C8Z C7Z 131.3(2)
C13Z C8Z C7Z 108.62(18)
C11X C10X C9X 121.8(2)
C11X C10X H10X 119.1
C9X C10X H10X 119.1
C2X C7X C6X 120.7(3)
C2X C7X C8X 108.3(2)
C6X C7X C8X 130.9(3)
C5Z C4Z C3Z 120.7(2)
C5Z C4Z H4Z 119.7
C3Z C4Z H4Z 119.7
C16Z C15Z C14Z 120.7(2)
C16Z C15Z H15Z 119.7
C14Z C15Z H15Z 119.7
C11Y C10Y C9Y 121.0(2)
C11Y C10Y H10Y 119.5
C9Y C10Y H10Y 119.5
C8Y C9Y C10Y 118.3(2)
C8Y C9Y H9Y 120.9
C10Y C9Y H9Y 120.9
C14X C15X C16X 120.2(3)
C14X C15X H15X 119.9
C16X C15X H15X 119.9
C7Z C6Z C5Z 119.4(2)
C7Z C6Z H6Z 120.3
C5Z C6Z H6Z 120.3
C10Y C11Y C12Y 121.0(2)
C10Y C11Y H11Y 119.5
C12Y C11Y H11Y 119.5
C14Z C19Z C18Z 120.4(2)
C14Z C19Z H19Z 119.8
C18Z C19Z H19Z 119.8
C16Y C17Y C18Y 118.8(2)
C16Y C17Y H17Y 120.6
C18Y C17Y H17Y 120.6
C12Z C13Z C8Z 120.9(2)
C12Z C13Z C1Z 127.8(2)
C8Z C13Z C1Z 111.26(19)
C5Y C4Y C3Y 121.5(2)
C5Y C4Y H4Y 119.2
C3Y C4Y H4Y 119.2
C8X C9X C10X 118.3(2)
C8X C9X H9X 120.8
C10X C9X H9X 120.8
C2X C3X C4X 117.2(3)
C2X C3X H3X 121.4
C4X C3X H3X 121.4
C6Y C7Y C2Y 120.6(2)
C6Y C7Y C8Y 131.4(2)
C2Y C7Y C8Y 108.03(18)
C5Y C6Y C7Y 119.1(2)
C5Y C6Y H6Y 120.5
C7Y C6Y H6Y 120.5
C5X C4X C3X 120.6(3)
C5X C4X H4X 119.7
C3X C4X H4X 119.7
C18Y C19Y C14Y 120.6(2)
C18Y C19Y H19Y 119.7
C14Y C19Y H19Y 119.7
C17X C18X C19X 120.6(3)
C17X C18X H18X 119.7
C19X C18X H18X 119.7
C17Y C16Y C15Y 121.1(2)
C17Y C16Y H16Y 119.5
C15Y C16Y H16Y 119.5
C18Z C17Z C16Z 119.1(2)
C18Z C17Z H17Z 120.5
C16Z C17Z H17Z 120.5
C17Z C16Z C15Z 120.4(2)
C17Z C16Z H16Z 119.8
C15Z C16Z H16Z 119.8
C16X C17X C18X 118.8(3)
C16X C17X H17X 120.6
C18X C17X H17X 120.6
C17Y C18Y C19Y 120.8(2)
C17Y C18Y H18Y 119.6
C19Y C18Y H18Y 119.6
C13Z C12Z C11Z 118.1(3)
C13Z C12Z H12Z 121.0
C11Z C12Z H12Z 121.0
C17X C16X C15X 121.3(3)
C17X C16X H16X 119.4
C15X C16X H16X 119.4
C17Z C18Z C19Z 121.1(2)
C17Z C18Z H18Z 119.4
C19Z C18Z H18Z 119.4
C2Y C3Y C4Y 118.3(3)
C2Y C3Y H3Y 120.8
C4Y C3Y H3Y 120.8
C6X C5X C4X 122.0(3)
C6X C5X H5X 119.0
C4X C5X H5X 119.0
C4Z C5Z C6Z 120.4(2)
C4Z C5Z H5Z 119.8
C6Z C5Z H5Z 119.8
C5X C6X C7X 118.6(3)
C5X C6X H6X 120.7
C7X C6X H6X 120.7
C10Z C9Z C8Z 119.4(3)
C10Z C9Z H9Z 120.3
C8Z C9Z H9Z 120.3
C10Z C11Z C12Z 120.3(3)
C10Z C11Z H11Z 119.9
C12Z C11Z H11Z 119.9
C9Z C10Z C11Z 121.2(3)
C9Z C10Z H10Z 119.4
C11Z C10Z H10Z 119.4
C6Y C5Y C4Y 120.2(2)
C6Y C5Y H5Y 119.9
C4Y C5Y H5Y 119.9
C1GB N1GB HGB1 109.8(15)
C1GB N1GB HGB2 104.1(17)
HGB1 N1GB HGB2 112(2)
N1GA C1GA C6GA 109.82(19)
N1GA C1GA C2GA 113.91(18)
C6GA C1GA C2GA 109.66(17)
N1GA C1GA H1GA 107.7
C6GA C1GA H1GA 107.7
C2GA C1GA H1GA 107.7
C1GA N1GA HGA1 112.1(16)
C1GA N1GA HGA2 106.6(14)
HGA1 N1GA HGA2 110(2)
C3GA C2GA C1GA 111.53(19)
C3GA C2GA H2G1 109.3
C1GA C2GA H2G1 109.3
C3GA C2GA H2G2 109.3
C1GA C2GA H2G2 109.3
H2G1 C2GA H2G2 108.0
C1GA C6GA C5GA 111.8(2)
C1GA C6GA H6G1 109.3
C5GA C6GA H6G1 109.3
C1GA C6GA H6G2 109.3
C5GA C6GA H6G2 109.3
H6G1 C6GA H6G2 107.9
C3GA C4GA C7GA 111.4(3)
C3GA C4GA C5GA 110.4(2)
C7GA C4GA C5GA 111.0(2)
C3GA C4GA H4GA 108.0
C7GA C4GA H4GA 108.0
C5GA C4GA H4GA 108.0
C4GA C3GA C2GA 113.1(2)
C4GA C3GA H3G1 109.0
C2GA C3GA H3G1 109.0
C4GA C3GA H3G2 109.0
C2GA C3GA H3G2 109.0
H3G1 C3GA H3G2 107.8
N1GB C1GB C6GB 108.94(18)
N1GB C1GB C2GB 114.58(16)
C6GB C1GB C2GB 109.67(16)
N1GB C1GB H1GB 107.8
C6GB C1GB H1GB 107.8
C2GB C1GB H1GB 107.8
C6GA C5GA C4GA 112.9(2)
C6GA C5GA H5G1 109.0
C4GA C5GA H5G1 109.0
C6GA C5GA H5G2 109.0
C4GA C5GA H5G2 109.0
H5G1 C5GA H5G2 107.8
C4GA C7GA H7G1 109.5
C4GA C7GA H7G2 109.5
H7G1 C7GA H7G2 109.5
C4GA C7GA H7G3 109.5
H7G1 C7GA H7G3 109.5
H7G2 C7GA H7G3 109.5
C1GB C6GB C5GB 111.58(19)
C1GB C6GB H6G3 109.3
C5GB C6GB H6G3 109.3
C1GB C6GB H6G4 109.3
C5GB C6GB H6G4 109.3
H6G3 C6GB H6G4 108.0
C3GB C2GB C1GB 111.74(17)
C3GB C2GB H2G3 109.3
C1GB C2GB H2G3 109.3
C3GB C2GB H2G4 109.3
C1GB C2GB H2G4 109.3
H2G3 C2GB H2G4 107.9
C5GB C4GB C7GB 111.3(2)
C5GB C4GB C3GB 110.13(17)
C7GB C4GB C3GB 111.6(2)
C5GB C4GB H4GB 107.9
C7GB C4GB H4GB 107.9
C3GB C4GB H4GB 107.9
C4GB C5GB C6GB 112.81(19)
C4GB C5GB H5G3 109.0
C6GB C5GB H5G3 109.0
C4GB C5GB H5G4 109.0
C6GB C5GB H5G4 109.0
H5G3 C5GB H5G4 107.8
C2GB C3GB C4GB 113.03(19)
C2GB C3GB H3G3 109.0
C4GB C3GB H3G3 109.0
C2GB C3GB H3G4 109.0
C4GB C3GB H3G4 109.0
H3G3 C3GB H3G4 107.8
C4GB C7GB H7G4 109.5
C4GB C7GB H7G5 109.5
H7G4 C7GB H7G5 109.5
C4GB C7GB H7G6 109.5
H7G4 C7GB H7G6 109.5
H7G5 C7GB H7G6 109.5
C1GC N1GC HGC2 109.4(16)
C1GC N1GC HGC1 106.6(16)
HGC2 N1GC HGC1 109(2)
N1GC C1GC C6GC 109.57(17)
N1GC C1GC C2GC 114.43(18)
C6GC C1GC C2GC 109.27(17)
N1GC C1GC H1GC 107.8
C6GC C1GC H1GC 107.8
C2GC C1GC H1GC 107.8
C3GC C2GC C1GC 111.84(19)
C3GC C2GC H2G5 109.2
C1GC C2GC H2G5 109.2
C3GC C2GC H2G6 109.2
C1GC C2GC H2G6 109.2
H2G5 C2GC H2G6 107.9
C1GC C6GC C5GC 111.87(18)
C1GC C6GC H6G5 109.2
C5GC C6GC H6G5 109.2
C1GC C6GC H6G6 109.2
C5GC C6GC H6G6 109.2
H6G5 C6GC H6G6 107.9
C4GC C3GC C2GC 113.11(19)
C4GC C3GC H3G5 109.0
C2GC C3GC H3G5 109.0
C4GC C3GC H3G6 109.0
C2GC C3GC H3G6 109.0
H3G5 C3GC H3G6 107.8
C3GC C4GC C5GC 109.88(18)
C3GC C4GC C7GC 111.3(2)
C5GC C4GC C7GC 111.8(2)
C3GC C4GC H4GC 107.9
C5GC C4GC H4GC 107.9
C7GC C4GC H4GC 107.9
C6GC C5GC C4GC 113.0(2)
C6GC C5GC H5G5 109.0
C4GC C5GC H5G5 109.0
C6GC C5GC H5G6 109.0
C4GC C5GC H5G6 109.0
H5G5 C5GC H5G6 107.8
C4GC C7GC H7G7 109.5
C4GC C7GC H7G8 109.5
H7G7 C7GC H7G8 109.5
C4GC C7GC H7G9 109.5
H7G7 C7GC H7G9 109.5
H7G8 C7GC H7G9 109.5

loop_
_geom_bond_atom_site_label_1
_geom_bond_atom_site_label_2
_geom_bond_distance
O1Y C1Y 1.423(2)
O1Y H1Y 0.92(3)
O1X C1X 1.418(2)
O1X H1X 1.02(3)
O1Z C1Z 1.418(2)
O1Z H1Z 1.02(3)
C8X C9X 1.384(3)
C8X C13X 1.395(3)
C8X C7X 1.467(3)
C1Z C13Z 1.525(3)
C1Z C14Z 1.525(3)
C1Z C2Z 1.536(3)
C1X C13X 1.517(3)
C1X C2X 1.528(3)
C1X C14X 1.528(3)
C1Y C14Y 1.521(3)
C1Y C2Y 1.522(3)
C1Y C13Y 1.532(3)
C2Y C3Y 1.385(3)
C2Y C7Y 1.398(3)
C2Z C3Z 1.377(3)
C2Z C7Z 1.399(3)
C7Z C6Z 1.393(3)
C7Z C8Z 1.475(3)
C11X C10X 1.362(4)
C11X C12X 1.384(3)
C11X H11X 0.9500
C13X C12X 1.381(3)
C14Y C15Y 1.379(3)
C14Y C19Y 1.393(3)
C13Y C8Y 1.387(3)
C13Y C12Y 1.389(3)
C14X C19X 1.364(4)
C14X C15X 1.381(3)
C12X H12X 0.9500
C14Z C19Z 1.370(3)
C14Z C15Z 1.391(3)
C12Y C11Y 1.374(3)
C12Y H12Y 0.9500
C2X C7X 1.382(4)
C2X C3X 1.391(3)
C3Z C4Z 1.391(3)
C3Z H3Z 0.9500
C19X C18X 1.397(3)
C19X H19X 0.9500
C15Y C16Y 1.394(3)
C15Y H15Y 0.9500
C8Y C9Y 1.393(3)
C8Y C7Y 1.475(3)
C8Z C9Z 1.385(3)
C8Z C13Z 1.391(3)
C10X C9X 1.395(4)
C10X H10X 0.9500
C7X C6X 1.389(4)
C4Z C5Z 1.378(4)
C4Z H4Z 0.9500
C15Z C16Z 1.384(3)
C15Z H15Z 0.9500
C10Y C11Y 1.374(4)
C10Y C9Y 1.394(3)
C10Y H10Y 0.9500
C9Y H9Y 0.9500
C15X C16X 1.395(4)
C15X H15X 0.9500
C6Z C5Z 1.395(4)
C6Z H6Z 0.9500
C11Y H11Y 0.9500
C19Z C18Z 1.392(3)
C19Z H19Z 0.9500
C17Y C16Y 1.371(3)
C17Y C18Y 1.379(3)
C17Y H17Y 0.9500
C13Z C12Z 1.375(3)
C4Y C5Y 1.382(4)
C4Y C3Y 1.389(4)
C4Y H4Y 0.9500
C9X H9X 0.9500
C3X C4X 1.407(4)
C3X H3X 0.9500
C7Y C6Y 1.388(3)
C6Y C5Y 1.378(4)
C6Y H6Y 0.9500
C4X C5X 1.371(5)
C4X H4X 0.9500
C19Y C18Y 1.383(3)
C19Y H19Y 0.9500
C18X C17X 1.359(4)
C18X H18X 0.9500
C16Y H16Y 0.9500
C17Z C18Z 1.362(3)
C17Z C16Z 1.372(4)
C17Z H17Z 0.9500
C16Z H16Z 0.9500
C17X C16X 1.356(5)
C17X H17X 0.9500
C18Y H18Y 0.9500
C12Z C11Z 1.404(4)
C12Z H12Z 0.9500
C16X H16X 0.9500
C18Z H18Z 0.9500
C3Y H3Y 0.9500
C5X C6X 1.352(4)
C5X H5X 0.9500
C5Z H5Z 0.9500
C6X H6X 0.9500
C9Z C10Z 1.355(4)
C9Z H9Z 0.9500
C11Z C10Z 1.382(4)
C11Z H11Z 0.9500
C10Z H10Z 0.9500
C5Y H5Y 0.9500
N1GB C1GB 1.473(3)
N1GB HGB1 1.00(3)
N1GB HGB2 0.99(3)
C1GA N1GA 1.469(3)
C1GA C6GA 1.500(3)
C1GA C2GA 1.535(3)
C1GA H1GA 1.0000
N1GA HGA1 0.90(2)
N1GA HGA2 0.96(3)
C2GA C3GA 1.519(3)
C2GA H2G1 0.9900
C2GA H2G2 0.9900
C6GA C5GA 1.520(3)
C6GA H6G1 0.9900
C6GA H6G2 0.9900
C4GA C3GA 1.507(4)
C4GA C7GA 1.515(3)
C4GA C5GA 1.529(4)
C4GA H4GA 1.0000
C3GA H3G1 0.9900
C3GA H3G2 0.9900
C1GB C6GB 1.513(3)
C1GB C2GB 1.522(3)
C1GB H1GB 1.0000
C5GA H5G1 0.9900
C5GA H5G2 0.9900
C7GA H7G1 0.9800
C7GA H7G2 0.9800
C7GA H7G3 0.9800
C6GB C5GB 1.528(3)
C6GB H6G3 0.9900
C6GB H6G4 0.9900
C2GB C3GB 1.516(3)
C2GB H2G3 0.9900
C2GB H2G4 0.9900
C4GB C5GB 1.518(3)
C4GB C7GB 1.521(3)
C4GB C3GB 1.523(3)
C4GB H4GB 1.0000
C5GB H5G3 0.9900
C5GB H5G4 0.9900
C3GB H3G3 0.9900
C3GB H3G4 0.9900
C7GB H7G4 0.9800
C7GB H7G5 0.9800
C7GB H7G6 0.9800
N1GC C1GC 1.480(3)
N1GC HGC2 0.94(3)
N1GC HGC1 0.92(3)
C1GC C6GC 1.513(3)
C1GC C2GC 1.523(3)
C1GC H1GC 1.0000
C2GC C3GC 1.521(3)
C2GC H2G5 0.9900
C2GC H2G6 0.9900
C6GC C5GC 1.517(3)
C6GC H6G5 0.9900
C6GC H6G6 0.9900
C3GC C4GC 1.516(3)
C3GC H3G5 0.9900
C3GC H3G6 0.9900
C4GC C5GC 1.524(3)
C4GC C7GC 1.530(3)
C4GC H4GC 1.0000
C5GC H5G5 0.9900
C5GC H5G6 0.9900
C7GC H7G7 0.9800
C7GC H7G8 0.9800
C7GC H7G9 0.9800

loop_
_geom_hbond_atom_site_label_D
_geom_hbond_atom_site_label_H
_geom_hbond_atom_site_label_A
_geom_hbond_distance_DH
_geom_hbond_distance_HA
_geom_hbond_distance_DA
_geom_hbond_angle_DHA
_geom_hbond_site_symmetry_A
N1GA HGA2 O1Z 0.96(3) 2.13(3) 3.057(2) 161(2) .
N1GB HGB2 O1Y 0.99(3) 2.18(3) 3.132(3) 159(2) 2_776
N1GC HGC1 O1X 0.92(3) 2.19(3) 3.069(3) 161(2) .
O1X H1X N1GA 1.02(3) 1.75(3) 2.753(2) 169(3) .
O1Y H1Y N1GB 0.92(3) 1.84(3) 2.755(2) 175(3) .
O1Z H1Z N1GC 1.02(3) 1.74(3) 2.735(2) 165(2) .

loop_
_geom_torsion_atom_site_label_1
_geom_torsion_atom_site_label_2
_geom_torsion_atom_site_label_3
_geom_torsion_atom_site_label_4
_geom_torsion
O1Y C1Y C2Y C3Y -62.1(3)
C14Y C1Y C2Y C3Y 59.5(3)
C13Y C1Y C2Y C3Y 177.78(19)
O1Y C1Y C2Y C7Y 118.10(18)
C14Y C1Y C2Y C7Y -120.30(18)
C13Y C1Y C2Y C7Y -2.0(2)
O1Z C1Z C2Z C3Z -62.8(2)
C13Z C1Z C2Z C3Z 177.41(19)
C14Z C1Z C2Z C3Z 58.2(2)
O1Z C1Z C2Z C7Z 118.26(18)
C13Z C1Z C2Z C7Z -1.53(19)
C14Z C1Z C2Z C7Z -120.74(18)
C3Z C2Z C7Z C6Z 0.2(3)
C1Z C2Z C7Z C6Z 179.28(17)
C3Z C2Z C7Z C8Z -178.32(17)
C1Z C2Z C7Z C8Z 0.7(2)
C9X C8X C13X C12X -0.3(3)
C7X C8X C13X C12X 177.53(18)
C9X C8X C13X C1X -179.48(18)
C7X C8X C13X C1X -1.6(2)
O1X C1X C13X C12X 64.3(3)
C2X C1X C13X C12X -176.32(19)
C14X C1X C13X C12X -56.7(3)
O1X C1X C13X C8X -116.61(19)
C2X C1X C13X C8X 2.7(2)
C14X C1X C13X C8X 122.4(2)
O1Y C1Y C14Y C15Y 7.6(3)
C2Y C1Y C14Y C15Y -117.0(2)
C13Y C1Y C14Y C15Y 131.3(2)
O1Y C1Y C14Y C19Y -173.96(18)
C2Y C1Y C14Y C19Y 61.5(2)
C13Y C1Y C14Y C19Y -50.2(3)
O1Y C1Y C13Y C8Y -119.60(18)
C14Y C1Y C13Y C8Y 119.15(18)
C2Y C1Y C13Y C8Y 1.15(19)
O1Y C1Y C13Y C12Y 62.3(2)
C14Y C1Y C13Y C12Y -59.0(2)
C2Y C1Y C13Y C12Y -176.98(18)
O1X C1X C14X C19X -0.2(3)
C13X C1X C14X C19X 122.9(2)
C2X C1X C14X C19X -124.9(2)
O1X C1X C14X C15X 179.84(19)
C13X C1X C14X C15X -57.1(3)
C2X C1X C14X C15X 55.2(3)
C8X C13X C12X C11X -0.3(3)
C1X C13X C12X C11X 178.67(18)
C10X C11X C12X C13X 0.3(3)
O1Z C1Z C14Z C19Z 1.1(3)
C13Z C1Z C14Z C19Z 125.6(2)
C2Z C1Z C14Z C19Z -122.3(2)
O1Z C1Z C14Z C15Z -179.71(18)
C13Z C1Z C14Z C15Z -55.2(2)
C2Z C1Z C14Z C15Z 56.9(2)
C8Y C13Y C12Y C11Y -0.4(3)
C1Y C13Y C12Y C11Y 177.52(17)
O1X C1X C2X C7X 116.1(2)
C13X C1X C2X C7X -3.0(2)
C14X C1X C2X C7X -121.3(2)
O1X C1X C2X C3X -63.7(3)
C13X C1X C2X C3X 177.2(2)
C14X C1X C2X C3X 58.9(3)
C7Z C2Z C3Z C4Z 0.2(3)
C1Z C2Z C3Z C4Z -178.69(18)
C15X C14X C19X C18X 1.0(4)
C1X C14X C19X C18X -179.0(2)
C19Y C14Y C15Y C16Y 0.3(3)
C1Y C14Y C15Y C16Y 178.77(19)
C12Y C13Y C8Y C9Y 0.6(3)
C1Y C13Y C8Y C9Y -177.69(17)
C12Y C13Y C8Y C7Y 178.33(17)
C1Y C13Y C8Y C7Y 0.0(2)
C6Z C7Z C8Z C9Z 2.2(4)
C2Z C7Z C8Z C9Z -179.5(2)
C6Z C7Z C8Z C13Z -177.8(2)
C2Z C7Z C8Z C13Z 0.5(2)
C12X C11X C10X C9X 0.3(4)
C3X C2X C7X C6X 1.4(4)
C1X C2X C7X C6X -178.4(2)
C3X C2X C7X C8X -177.93(19)
C1X C2X C7X C8X 2.3(3)
C9X C8X C7X C2X 177.1(2)
C13X C8X C7X C2X -0.4(2)
C9X C8X C7X C6X -2.1(4)
C13X C8X C7X C6X -179.6(2)
C2Z C3Z C4Z C5Z -0.3(3)
C19Z C14Z C15Z C16Z 0.3(3)
C1Z C14Z C15Z C16Z -178.9(2)
C13Y C8Y C9Y C10Y -0.4(3)
C7Y C8Y C9Y C10Y -177.57(19)
C11Y C10Y C9Y C8Y 0.1(3)
C19X C14X C15X C16X -1.8(4)
C1X C14X C15X C16X 178.2(2)
C2Z C7Z C6Z C5Z -0.5(3)
C8Z C7Z C6Z C5Z 177.6(2)
C9Y C10Y C11Y C12Y 0.0(3)
C13Y C12Y C11Y C10Y 0.1(3)
C15Z C14Z C19Z C18Z -0.3(3)
C1Z C14Z C19Z C18Z 178.89(19)
C9Z C8Z C13Z C12Z -1.7(3)
C7Z C8Z C13Z C12Z 178.20(18)
C9Z C8Z C13Z C1Z 178.48(19)
C7Z C8Z C13Z C1Z -1.6(2)
O1Z C1Z C13Z C12Z 62.4(3)
C14Z C1Z C13Z C12Z -59.9(3)
C2Z C1Z C13Z C12Z -177.9(2)
O1Z C1Z C13Z C8Z -117.88(19)
C14Z C1Z C13Z C8Z 119.86(19)
C2Z C1Z C13Z C8Z 1.9(2)
C13X C8X C9X C10X 1.0(3)
C7X C8X C9X C10X -176.3(2)
C11X C10X C9X C8X -1.0(3)
C7X C2X C3X C4X -0.8(4)
C1X C2X C3X C4X 178.9(2)
C3Y C2Y C7Y C6Y 1.7(3)
C1Y C2Y C7Y C6Y -178.42(19)
C3Y C2Y C7Y C8Y -177.66(17)
C1Y C2Y C7Y C8Y 2.2(2)
C13Y C8Y C7Y C6Y 179.3(2)
C9Y C8Y C7Y C6Y -3.3(4)
C13Y C8Y C7Y C2Y -1.4(2)
C9Y C8Y C7Y C2Y 176.0(2)
C2Y C7Y C6Y C5Y -1.4(3)
C8Y C7Y C6Y C5Y 177.8(2)
C2X C3X C4X C5X 0.4(4)
C15Y C14Y C19Y C18Y -1.1(3)
C1Y C14Y C19Y C18Y -179.6(2)
C14X C19X C18X C17X 0.7(4)
C18Y C17Y C16Y C15Y -0.5(4)
C14Y C15Y C16Y C17Y 0.5(3)
C18Z C17Z C16Z C15Z -0.3(4)
C14Z C15Z C16Z C17Z 0.0(4)
C19X C18X C17X C16X -1.6(5)
C16Y C17Y C18Y C19Y -0.3(4)
C14Y C19Y C18Y C17Y 1.1(4)
C8Z C13Z C12Z C11Z 1.0(3)
C1Z C13Z C12Z C11Z -179.2(2)
C18X C17X C16X C15X 0.8(5)
C14X C15X C16X C17X 0.9(4)
C16Z C17Z C18Z C19Z 0.3(4)
C14Z C19Z C18Z C17Z 0.0(3)
C7Y C2Y C3Y C4Y -0.9(3)
C1Y C2Y C3Y C4Y 179.3(2)
C5Y C4Y C3Y C2Y -0.1(4)
C3X C4X C5X C6X -0.5(5)
C3Z C4Z C5Z C6Z 0.0(3)
C7Z C6Z C5Z C4Z 0.4(3)
C4X C5X C6X C7X 1.0(5)
C2X C7X C6X C5X -1.4(4)
C8X C7X C6X C5X 177.7(3)
C13Z C8Z C9Z C10Z 1.4(4)
C7Z C8Z C9Z C10Z -178.6(2)
C13Z C12Z C11Z C10Z 0.0(4)
C8Z C9Z C10Z C11Z -0.3(4)
C12Z C11Z C10Z C9Z -0.4(4)
C7Y C6Y C5Y C4Y 0.4(4)
C3Y C4Y C5Y C6Y 0.4(4)
N1GA C1GA C2GA C3GA -179.56(19)
C6GA C1GA C2GA C3GA -56.0(3)
N1GA C1GA C6GA C5GA -177.77(18)
C2GA C1GA C6GA C5GA 56.3(3)
C7GA C4GA C3GA C2GA -175.6(2)
C5GA C4GA C3GA C2GA -51.8(3)
C1GA C2GA C3GA C4GA 55.0(3)
C1GA C6GA C5GA C4GA -55.5(3)
C3GA C4GA C5GA C6GA 51.8(3)
C7GA C4GA C5GA C6GA 175.9(2)
N1GB C1GB C6GB C5GB -177.62(17)
C2GB C1GB C6GB C5GB 56.2(2)
N1GB C1GB C2GB C3GB -179.04(18)
C6GB C1GB C2GB C3GB -56.2(2)
C7GB C4GB C5GB C6GB 176.46(19)
C3GB C4GB C5GB C6GB 52.2(3)
C1GB C6GB C5GB C4GB -55.7(3)
C1GB C2GB C3GB C4GB 55.3(2)
C5GB C4GB C3GB C2GB -52.2(3)
C7GB C4GB C3GB C2GB -176.28(19)
N1GC C1GC C2GC C3GC 179.16(18)
C6GC C1GC C2GC C3GC 55.9(2)
N1GC C1GC C6GC C5GC 177.63(17)
C2GC C1GC C6GC C5GC -56.3(2)
C1GC C2GC C3GC C4GC -55.4(2)
C2GC C3GC C4GC C5GC 52.0(3)
C2GC C3GC C4GC C7GC 176.45(19)
C1GC C6GC C5GC C4GC 56.0(3)
C3GC C4GC C5GC C6GC -52.3(3)
C7GC C4GC C5GC C6GC -176.4(2)
